data_4078197
loop_
_publ_author_name
'Naka, Akinobu'
'Ohshita, Joji'
'Miyazaki, Eigo'
'Miura, Toshiko'
'Kobayashi, Hisayoshi'
'Ishikawa, Mitsuo'

_publ_section_title
;
 Stereochemistry of Disilanylene-Containing Cyclic Compounds.
 Palladium-Catalyzed Reactions ofcis-
 andtrans-3,4-Benzo-1,2-diisopropyl-1,2-dimethyl-1,2-disilacyclobut-3-ene
 with Ethylene
;
_journal_issue 9
_journal_name_full Organometallics
_journal_page_first 3492
_journal_paper_doi 10.1021/om201061x
_journal_volume 31
_journal_year 2012
_chemical_formula_moiety 'C30 H52 Si4 '
_chemical_formula_sum 'C30 H52 Si4'
_chemical_formula_weight 525.08
_space_group_IT_number 14
_symmetry_cell_setting monoclinic
_symmetry_Int_Tables_number 14
_symmetry_space_group_name_Hall '-P 2yab'
_symmetry_space_group_name_H-M 'P 1 21/a 1'
_cell_angle_alpha 90
_cell_angle_beta 102.145(1)
_cell_angle_gamma 90
_cell_formula_units_Z 4
_cell_length_a 13.2772(9)
_cell_length_b 13.7910(8)
_cell_length_c 18.256(1)
_cell_measurement_reflns_used 21979
_cell_measurement_temperature 150.1
_cell_measurement_theta_max 27.5
_cell_measurement_theta_min 1.1
_cell_volume 3268.0(3)
_computing_cell_refinement PROCESS-AUTO
_computing_data_collection PROCESS-AUTO
_computing_data_reduction CrystalStructure
_computing_publication_material 'CrystalStructure Ver. 3.10'
_computing_structure_refinement CRYSTALS
_computing_structure_solution SIR92
_diffrn_ambient_temperature 150
_diffrn_detector_area_resol_mean 10.00
_diffrn_measured_fraction_theta_full 0.8769
_diffrn_measured_fraction_theta_max 0.8769
_diffrn_measurement_device_type 'Rigaku RAXIS-RAPID'
_diffrn_measurement_method \w
_diffrn_radiation_type 'Mo K\a'
_diffrn_radiation_wavelength 0.7107
_diffrn_reflns_av_R_equivalents 0.122
_diffrn_reflns_limit_h_max 17
_diffrn_reflns_limit_h_min -14
_diffrn_reflns_limit_k_max 17
_diffrn_reflns_limit_k_min -17
_diffrn_reflns_limit_l_max 23
_diffrn_reflns_limit_l_min -23
_diffrn_reflns_number 12988
_diffrn_reflns_theta_full 27.46
_diffrn_reflns_theta_max 27.46
_exptl_absorpt_coefficient_mu 0.198
_exptl_absorpt_correction_T_max 1.000
_exptl_absorpt_correction_T_min 0.980
_exptl_absorpt_correction_type multi-scan
_exptl_absorpt_process_details
;
    Higashi, T. (1995). Program for Absorption Correction.
    Rigaku Corporation, Tokyo, Japan.
;
_exptl_crystal_colour colorless
_exptl_crystal_density_diffrn 1.067
_exptl_crystal_density_method 'not measured'
_exptl_crystal_description block
_exptl_crystal_F_000 1152.00
_exptl_crystal_size_max 0.40
_exptl_crystal_size_mid 0.30
_exptl_crystal_size_min 0.10
_refine_diff_density_max 0.69
_refine_diff_density_min -0.46
_refine_ls_extinction_method none
_refine_ls_goodness_of_fit_ref 3.165
_refine_ls_hydrogen_treatment refall
_refine_ls_number_parameters 359
_refine_ls_number_reflns 3445
_refine_ls_R_factor_gt 0.1020
_refine_ls_shift/su_max 0.0470
_refine_ls_structure_factor_coef F
_refine_ls_weighting_details 'w = 1.0'
_refine_ls_weighting_scheme unit
_refine_ls_wR_factor_ref 0.1160
_reflns_number_gt 3445
_reflns_number_total 6641
_reflns_threshold_expression F^2^>2.0\s(F^2^)
_cod_data_source_file om201061x_si_001.cif
_cod_data_source_block Ishikawa021225
_cod_original_cell_volume 3268.0(4)
_cod_original_formula_sum 'C30 H52 Si4 '
_cod_database_code 4078197

loop_
_symmetry_equiv_pos_as_xyz
x,y,z
-x,-y,-z
-x+1/2,y+1/2,-z
x+1/2,-y+1/2,z

loop_
_atom_site_label
_atom_site_type_symbol
_atom_site_fract_x
_atom_site_fract_y
_atom_site_fract_z
_atom_site_U_iso_or_equiv
_atom_site_adp_type
_atom_site_occupancy
_atom_site_symmetry_multiplicity
_atom_site_calc_flag
Si1 Si -0.1953(2) 0.0721(2) 0.3561(1) 0.0352(7) Uani 1.00 1 d
Si2 Si -0.2153(2) 0.1206(2) 0.1481(2) 0.0379(7) Uani 1.00 1 d
Si3 Si -0.4295(2) -0.1293(2) 0.1673(2) 0.0352(7) Uani 1.00 1 d
Si4 Si -0.3046(2) -0.0623(2) 0.3674(1) 0.0353(7) Uani 1.00 1 d
C1 C -0.0939(7) 0.0609(6) 0.2962(6) 0.036(3) Uani 1.00 1 d
C2 C 0.0045(7) 0.0305(6) 0.3385(6) 0.041(3) Uani 1.00 1 d
C3 C 0.0915(7) 0.0328(7) 0.3088(7) 0.043(3) Uani 1.00 1 d
C4 C 0.0866(7) 0.0674(7) 0.2393(6) 0.044(3) Uani 1.00 1 d
C5 C -0.0045(8) 0.0947(7) 0.1960(6) 0.043(3) Uani 1.00 1 d
C6 C -0.0972(8) 0.0909(7) 0.2216(6) 0.042(3) Uani 1.00 1 d
C7 C -0.2672(7) 0.1913(6) 0.3357(6) 0.037(3) Uani 1.00 1 d
C8 C -0.3505(8) 0.2040(7) 0.3801(7) 0.058(4) Uani 1.00 1 d
C9 C -0.1899(8) 0.2755(7) 0.3509(7) 0.048(3) Uani 1.00 1 d
C10 C -0.1205(8) 0.0842(7) 0.4563(6) 0.047(3) Uani 1.00 1 d
C11 C -0.2386(8) 0.2570(7) 0.1410(6) 0.045(3) Uani 1.00 1 d
C12 C -0.329(1) 0.2818(8) 0.0753(7) 0.065(4) Uani 1.00 1 d
C13 C -0.144(1) 0.3128(8) 0.1353(8) 0.073(4) Uani 1.00 1 d
C14 C -0.1890(8) 0.0782(8) 0.0564(6) 0.052(3) Uani 1.00 1 d
C15 C -0.3289(7) 0.0510(6) 0.1619(5) 0.034(3) Uani 1.00 1 d
C16 C -0.3099(7) -0.0588(7) 0.1662(6) 0.038(3) Uani 1.00 1 d
C17 C -0.4924(7) -0.0870(6) 0.2460(6) 0.035(3) Uani 1.00 1 d
C18 C -0.6012(7) -0.0878(7) 0.2253(6) 0.044(3) Uani 1.00 1 d
C19 C -0.6625(8) -0.0591(7) 0.2721(7) 0.046(3) Uani 1.00 1 d
C20 C -0.6185(8) -0.0275(7) 0.3421(7) 0.046(3) Uani 1.00 1 d
C21 C -0.5117(8) -0.0261(7) 0.3664(6) 0.043(3) Uani 1.00 1 d
C22 C -0.4468(7) -0.0581(6) 0.3177(5) 0.034(3) Uani 1.00 1 d
C23 C -0.4131(9) -0.2647(7) 0.1718(6) 0.047(3) Uani 1.00 1 d
C24 C -0.369(1) -0.302(1) 0.1054(8) 0.083(5) Uani 1.00 1 d
C25 C -0.5158(9) -0.3154(7) 0.1721(8) 0.063(4) Uani 1.00 1 d
C26 C -0.5178(7) -0.0999(7) 0.0746(5) 0.045(3) Uani 1.00 1 d
C27 C -0.2477(8) -0.1844(6) 0.3512(5) 0.038(3) Uani 1.00 1 d
C28 C -0.1338(8) -0.1922(7) 0.3903(7) 0.053(3) Uani 1.00 1 d
C29 C -0.3077(9) -0.2652(7) 0.3792(7) 0.053(3) Uani 1.00 1 d
C30 C -0.3052(9) -0.0606(8) 0.4705(6) 0.049(3) Uani 1.00 1 d
H1 H 0.0094(7) 0.0080(6) 0.3883(6) 0.049(3) Uiso 1.00 1 c
H2 H 0.1553(7) 0.0104(7) 0.3377(7) 0.052(3) Uiso 1.00 1 c
H3 H 0.1477(7) 0.0723(7) 0.2203(6) 0.055(3) Uiso 1.00 1 c
H4 H -0.0065(8) 0.1180(7) 0.1468(6) 0.052(3) Uiso 1.00 1 c
H5 H -0.2989(7) 0.1923(6) 0.2839(6) 0.045(3) Uiso 1.00 1 c
H6 H -0.3201(8) 0.2029(7) 0.4321(7) 0.072(4) Uiso 1.00 1 c
H7 H -0.3846(8) 0.2642(7) 0.3676(7) 0.072(4) Uiso 1.00 1 c
H8 H -0.3990(8) 0.1526(7) 0.3687(7) 0.072(4) Uiso 1.00 1 c
H9 H -0.1572(8) 0.2752(7) 0.4025(7) 0.058(4) Uiso 1.00 1 c
H10 H -0.1396(8) 0.2675(7) 0.3213(7) 0.058(4) Uiso 1.00 1 c
H11 H -0.2246(8) 0.3355(7) 0.3387(7) 0.058(4) Uiso 1.00 1 c
H12 H -0.0824(8) 0.0266(7) 0.4709(6) 0.057(3) Uiso 1.00 1 c
H13 H -0.0746(8) 0.1377(7) 0.4600(6) 0.057(3) Uiso 1.00 1 c
H14 H -0.1674(8) 0.0946(7) 0.4884(6) 0.057(3) Uiso 1.00 1 c
H15 H -0.2577(8) 0.2772(7) 0.1859(6) 0.055(3) Uiso 1.00 1 c
H16 H -0.342(1) 0.3496(8) 0.0740(7) 0.078(4) Uiso 1.00 1 c
H17 H -0.312(1) 0.2621(8) 0.0295(7) 0.078(4) Uiso 1.00 1 c
H18 H -0.389(1) 0.2482(8) 0.0818(7) 0.078(4) Uiso 1.00 1 c
H19 H -0.090(1) 0.2986(8) 0.1774(8) 0.090(5) Uiso 1.00 1 c
H20 H -0.123(1) 0.2937(8) 0.0907(8) 0.090(5) Uiso 1.00 1 c
H21 H -0.157(1) 0.3805(8) 0.1337(8) 0.090(5) Uiso 1.00 1 c
H22 H -0.1758(8) 0.0104(8) 0.0590(6) 0.064(4) Uiso 1.00 1 c
H23 H -0.2474(8) 0.0910(8) 0.0177(6) 0.064(4) Uiso 1.00 1 c
H24 H -0.1308(8) 0.1113(8) 0.0461(6) 0.064(4) Uiso 1.00 1 c
H25 H -0.3461(7) 0.0714(6) 0.2075(5) 0.041(3) Uiso 1.00 1 c
H26 H -0.3851(7) 0.0637(6) 0.1214(5) 0.041(3) Uiso 1.00 1 c
H27 H -0.2606(7) -0.0728(7) 0.2106(6) 0.046(3) Uiso 1.00 1 c
H28 H -0.2836(7) -0.0778(7) 0.1238(6) 0.046(3) Uiso 1.00 1 c
H29 H -0.6325(7) -0.1085(7) 0.1761(6) 0.053(3) Uiso 1.00 1 c
H30 H -0.7354(8) -0.0611(7) 0.2563(7) 0.060(4) Uiso 1.00 1 c
H31 H -0.6611(8) -0.0072(7) 0.3750(7) 0.059(4) Uiso 1.00 1 c
H32 H -0.4819(8) -0.0029(7) 0.4152(6) 0.052(3) Uiso 1.00 1 c
H33 H -0.3665(9) -0.2803(7) 0.2173(6) 0.056(3) Uiso 1.00 1 c
H34 H -0.360(1) -0.370(1) 0.1089(8) 0.103(6) Uiso 1.00 1 c
H35 H -0.415(1) -0.286(1) 0.0597(8) 0.103(6) Uiso 1.00 1 c
H36 H -0.305(1) -0.271(1) 0.1065(8) 0.103(6) Uiso 1.00 1 c
H37 H -0.5423(9) -0.2927(7) 0.2134(8) 0.077(5) Uiso 1.00 1 c
H38 H -0.5628(9) -0.3002(7) 0.1268(8) 0.077(5) Uiso 1.00 1 c
H39 H -0.5065(9) -0.3837(7) 0.1759(8) 0.077(5) Uiso 1.00 1 c
H40 H -0.5302(7) -0.0321(7) 0.0719(5) 0.053(3) Uiso 1.00 1 c
H41 H -0.4864(7) -0.1191(7) 0.0347(5) 0.053(3) Uiso 1.00 1 c
H42 H -0.5812(7) -0.1334(7) 0.0708(5) 0.053(3) Uiso 1.00 1 c
H43 H -0.2533(8) -0.1928(6) 0.2989(5) 0.046(3) Uiso 1.00 1 c
H44 H -0.1082(8) -0.2543(7) 0.3811(7) 0.064(4) Uiso 1.00 1 c
H45 H -0.0952(8) -0.1435(7) 0.3717(7) 0.064(4) Uiso 1.00 1 c
H46 H -0.1277(8) -0.1835(7) 0.4427(7) 0.064(4) Uiso 1.00 1 c
H47 H -0.3029(9) -0.2569(7) 0.4314(7) 0.064(4) Uiso 1.00 1 c
H48 H -0.3779(9) -0.2619(7) 0.3539(7) 0.064(4) Uiso 1.00 1 c
H49 H -0.2802(9) -0.3266(7) 0.3702(7) 0.064(4) Uiso 1.00 1 c
H50 H -0.2367(9) -0.0679(8) 0.4985(6) 0.060(4) Uiso 1.00 1 c
H51 H -0.3325(9) -0.0006(8) 0.4830(6) 0.060(4) Uiso 1.00 1 c
H52 H -0.3466(9) -0.1123(8) 0.4819(6) 0.060(4) Uiso 1.00 1 c

loop_
_atom_site_aniso_label
_atom_site_aniso_U_11
_atom_site_aniso_U_22
_atom_site_aniso_U_33
_atom_site_aniso_U_12
_atom_site_aniso_U_13
_atom_site_aniso_U_23
Si1 0.031(1) 0.034(1) 0.041(2) 0.002(1) 0.009(1) -0.004(1)
Si2 0.036(1) 0.035(1) 0.046(2) -0.000(1) 0.016(1) 0.004(1)
Si3 0.033(1) 0.033(1) 0.042(2) -0.001(1) 0.014(1) -0.001(1)
Si4 0.036(1) 0.033(1) 0.039(2) 0.002(1) 0.014(1) 0.001(1)
C1 0.031(5) 0.027(4) 0.052(6) -0.001(4) 0.016(4) 0.001(4)
C2 0.033(5) 0.029(5) 0.062(7) 0.003(4) 0.013(5) -0.000(5)
C3 0.023(5) 0.035(5) 0.073(8) 0.006(4) 0.009(5) -0.004(5)
C4 0.026(5) 0.043(5) 0.070(7) 0.004(4) 0.021(5) 0.004(6)
C5 0.040(6) 0.039(5) 0.051(6) -0.006(4) 0.013(5) 0.010(5)
C6 0.037(5) 0.037(5) 0.055(7) 0.000(4) 0.013(5) -0.007(5)
C7 0.035(5) 0.032(5) 0.044(6) 0.005(4) 0.008(4) -0.012(4)
C8 0.047(7) 0.039(6) 0.09(1) 0.012(5) 0.033(7) 0.003(6)
C9 0.041(6) 0.028(5) 0.074(8) 0.001(4) 0.014(5) -0.006(5)
C10 0.044(6) 0.045(6) 0.052(6) 0.006(5) 0.015(5) 0.001(5)
C11 0.050(6) 0.035(5) 0.054(7) 0.002(5) 0.020(5) 0.003(5)
C12 0.077(9) 0.046(7) 0.072(9) 0.013(6) 0.017(7) 0.011(6)
C13 0.069(9) 0.041(6) 0.12(1) -0.011(6) 0.037(8) -0.000(7)
C14 0.056(7) 0.050(6) 0.054(7) -0.008(5) 0.023(6) -0.002(6)
C15 0.029(5) 0.037(5) 0.038(5) -0.007(4) 0.009(4) 0.000(4)
C16 0.031(5) 0.040(5) 0.043(6) -0.000(4) 0.010(4) 0.001(5)
C17 0.031(5) 0.028(4) 0.049(6) 0.001(4) 0.013(4) 0.006(4)
C18 0.034(5) 0.048(6) 0.050(6) 0.006(4) 0.012(5) -0.001(5)
C19 0.043(6) 0.029(5) 0.078(8) 0.009(4) 0.039(6) 0.015(5)
C20 0.044(6) 0.037(5) 0.066(8) 0.009(4) 0.031(6) 0.004(5)
C21 0.043(6) 0.037(5) 0.050(7) 0.001(4) 0.012(5) -0.004(5)
C22 0.035(5) 0.033(5) 0.041(5) -0.001(4) 0.021(4) 0.001(4)
C23 0.054(7) 0.036(5) 0.051(7) -0.000(5) 0.010(5) -0.007(5)
C24 0.11(1) 0.069(9) 0.08(1) 0.026(8) 0.042(9) -0.023(8)
C25 0.063(8) 0.026(5) 0.10(1) -0.006(5) 0.025(7) -0.003(6)
C26 0.035(5) 0.052(6) 0.045(6) -0.005(4) 0.006(5) 0.005(5)
C27 0.048(6) 0.031(5) 0.036(6) 0.000(4) 0.009(5) 0.001(4)
C28 0.041(6) 0.041(6) 0.078(8) 0.017(5) 0.015(6) 0.009(6)
C29 0.056(7) 0.035(5) 0.070(8) 0.000(5) 0.020(6) 0.013(5)
C30 0.060(7) 0.042(6) 0.048(6) -0.005(5) 0.017(5) -0.001(5)

loop_
_atom_type_symbol
_atom_type_description
_atom_type_scat_dispersion_real
_atom_type_scat_dispersion_imag
_atom_type_scat_source
C C 0.003 0.002
;
International Tables for Crystallography
(1992, Vol. C, Tables 4.2.6.8 and 6.1.1.4)
;
H H 0.000 0.000
;
International Tables for Crystallography
(1992, Vol. C, Table 6.1.1.4)
;
Si Si 0.082 0.070
;
International Tables for Crystallography
(1992, Vol. C, Tables 4.2.6.8 and 6.1.1.4)
;

loop_
_geom_angle_atom_site_label_1
_geom_angle_atom_site_label_2
_geom_angle_atom_site_label_3
_geom_angle
_geom_angle_publ_flag
Si4 Si1 C1 120.0(3) yes
Si4 Si1 C7 113.5(3) yes
C1 Si1 C7 110.1(4) yes
Si4 Si1 C10 100.9(3) yes
C1 Si1 C10 105.7(4) yes
C7 Si1 C10 104.6(4) yes
C6 Si2 C11 111.3(5) yes
C6 Si2 C14 106.6(5) yes
C11 Si2 C14 107.7(5) yes
C6 Si2 C15 111.8(4) yes
C11 Si2 C15 113.3(4) yes
C14 Si2 C15 105.7(5) yes
C16 Si3 C17 111.1(4) yes
C16 Si3 C23 115.3(5) yes
C17 Si3 C23 109.7(4) yes
C16 Si3 C26 104.3(4) yes
C17 Si3 C26 108.9(4) yes
C23 Si3 C26 107.2(5) yes
Si1 Si4 C22 119.4(3) yes
Si1 Si4 C27 114.0(3) yes
C22 Si4 C27 109.8(4) yes
Si1 Si4 C30 101.9(3) yes
C22 Si4 C30 105.2(4) yes
C27 Si4 C30 104.7(5) yes
Si1 C1 C2 112.8(7) yes
Si1 C1 C6 130.1(7) yes
C2 C1 C6 116.3(8) yes
C1 C2 C3 121.9(10) yes
C2 C3 C4 120.1(9) yes
C3 C4 C5 120.7(9) yes
C4 C5 C6 122.2(10) yes
Si2 C6 C1 127.1(7) yes
Si2 C6 C5 114.3(8) yes
C1 C6 C5 118.6(9) yes
Si1 C7 C8 112.9(7) yes
Si1 C7 C9 109.3(6) yes
C8 C7 C9 110.6(8) yes
Si2 C11 C12 111.1(7) yes
Si2 C11 C13 112.6(7) yes
C12 C11 C13 111.0(10) yes
Si2 C15 C16 112.9(6) yes
Si3 C16 C15 112.5(6) yes
Si3 C17 C18 112.5(7) yes
Si3 C17 C22 129.2(7) yes
C18 C17 C22 118.3(9) yes
C17 C18 C19 122.9(10) yes
C18 C19 C20 119.3(10) yes
C19 C20 C21 120.8(10) yes
C20 C21 C22 120.2(10) yes
Si4 C22 C17 129.1(7) yes
Si4 C22 C21 112.2(7) yes
C17 C22 C21 118.5(9) yes
Si3 C23 C24 110.7(8) yes
Si3 C23 C25 111.0(7) yes
C24 C23 C25 109.7(10) yes
Si4 C27 C28 112.1(7) yes
Si4 C27 C29 110.2(7) yes
C28 C27 C29 109.1(8) yes

loop_
_geom_bond_atom_site_label_1
_geom_bond_atom_site_label_2
_geom_bond_distance
_geom_bond_publ_flag
Si1 Si4 2.390(4) yes
Si1 C1 1.911(9) yes
Si1 C7 1.898(9) yes
Si1 C10 1.90(1) yes
Si2 C6 1.882(11) yes
Si2 C11 1.91(1) yes
Si2 C14 1.87(1) yes
Si2 C15 1.849(9) yes
Si3 C16 1.865(9) yes
Si3 C17 1.90(1) yes
Si3 C23 1.88(1) yes
Si3 C26 1.89(1) yes
Si4 C22 1.92(1) yes
Si4 C27 1.894(9) yes
Si4 C30 1.88(1) yes
C1 C2 1.433(13) yes
C1 C6 1.415(14) yes
C2 C3 1.376(13) yes
C3 C4 1.344(14) yes
C4 C5 1.352(13) yes
C5 C6 1.407(13) yes
C7 C8 1.513(13) yes
C7 C9 1.536(12) yes
C11 C12 1.545(15) yes
C11 C13 1.501(14) yes
C15 C16 1.534(12) yes
C17 C18 1.415(12) yes
C17 C22 1.382(13) yes
C18 C19 1.358(13) yes
C19 C20 1.359(15) yes
C20 C21 1.394(13) yes
C21 C22 1.431(12) yes
C23 C24 1.539(15) yes
C23 C25 1.533(14) yes
C27 C28 1.534(13) yes
C27 C29 1.520(13) yes
Si1 Si4 2.390(4) yes
Si4 C10 3.320(11) yes
Si4 C17 2.99(1) yes
Si4 C21 2.79(1) yes
C1 C4 2.807(13) yes
C11 C14 3.054(15) yes
C12 C14 3.424(15) yes
C13 C14 3.542(16) yes
C14 C15 2.968(13) yes
C14 C16 3.393(13) yes
C16 C24 3.562(16) yes
Si2 C13 2.843(11) yes
C12 C13 2.511(18) yes
Si2 C14 1.87(1) yes
C12 C14 3.424(15) yes
Si3 C18 2.77(1) yes
C28 C30 3.466(15) yes
Si3 C18 2.77(1) yes
C16 C17 3.103(12) yes
C17 C26 3.080(14) yes
C18 C21 2.737(15) yes
C13 C14 3.542(16) yes
C15 C16 1.534(12) yes
Si1 C1 1.911(9) yes
Si1 C10 1.90(1) yes
Si1 Si4 2.390(4) yes
Si2 C13 2.843(11) yes
Si2 C12 2.854(11) yes
Si3 C16 1.865(9) yes
Si3 C26 1.89(1) yes
Si3 C17 1.90(1) yes
Si4 C21 2.79(1) yes
Si4 C22 1.92(1) yes
Si4 C27 1.894(9) yes
Si4 C28 2.85(1) yes
Si4 C29 2.81(1) yes
C23 C24 1.539(15) yes
C24 C25 2.512(18) yes
C24 C26 3.387(16) yes
C3 C6 2.789(14) yes
C6 C13 3.438(16) yes
Si1 C10 1.90(1) yes
C1 C10 3.034(14) yes
Si4 C10 3.320(11) yes
C12 C14 3.424(15) yes
C24 C25 2.512(18) yes
C16 C26 2.965(13) yes
C17 C26 3.080(14) yes
C21 C30 3.027(15) yes
C22 C30 3.018(14) yes
C27 C30 2.990(14) yes
C28 C30 3.466(15) yes
C29 C30 3.274(15) yes

loop_
_geom_contact_atom_site_label_1
_geom_contact_atom_site_label_2
_geom_contact_site_symmetry_2
_geom_contact_distance
_geom_contact_publ_flag
Si1 Si4 . 2.390(4) yes
Si1 C1 . 1.911(9) yes
Si1 C2 . 2.798(9) yes
Si1 C6 . 3.022(11) yes
Si1 C7 . 1.898(9) yes
Si1 C8 . 2.85(1) yes
Si1 C9 . 2.808(9) yes
Si1 C10 . 1.90(1) yes
Si1 C30 . 3.34(1) yes
Si1 H1 . 2.801(9) no
Si1 H5 . 2.37(1) no
Si1 H6 . 2.98(1) no
Si1 H8 . 2.98(1) no
Si1 H9 . 2.939(9) no
Si1 H10 . 2.90(1) no
Si1 H12 . 2.39(1) no
Si1 H13 . 2.39(1) no
Si1 H14 . 2.38(1) no
Si1 H25 . 3.01(1) no
Si1 H27 . 3.29(1) no
Si1 H45 . 3.25(1) no
Si1 H50 . 3.38(1) no
Si1 H51 . 3.39(1) no
Si2 C1 . 2.96(1) yes
Si2 C5 . 2.77(1) yes
Si2 C6 . 1.882(11) yes
Si2 C11 . 1.91(1) yes
Si2 C12 . 2.854(11) yes
Si2 C13 . 2.843(11) yes
Si2 C14 . 1.87(1) yes
Si2 C15 . 1.849(9) yes
Si2 C16 . 2.825(9) yes
Si2 H4 . 2.78(1) no
Si2 H5 . 3.08(1) no
Si2 H15 . 2.37(1) no
Si2 H17 . 2.996(11) no
Si2 H18 . 2.950(11) no
Si2 H19 . 2.951(11) no
Si2 H20 . 2.975(11) no
Si2 H22 . 2.36(1) no
Si2 H23 . 2.365(11) no
Si2 H24 . 2.37(1) no
Si2 H25 . 2.332(9) no
Si2 H26 . 2.340(9) no
Si2 H27 . 3.011(9) no
Si2 H28 . 2.886(9) no
Si3 C15 . 2.833(9) yes
Si3 C16 . 1.865(9) yes
Si3 C17 . 1.90(1) yes
Si3 C18 . 2.77(1) yes
Si3 C22 . 2.971(9) yes
Si3 C23 . 1.88(1) yes
Si3 C24 . 2.819(11) yes
Si3 C25 . 2.82(1) yes
Si3 C26 . 1.89(1) yes
Si3 H25 . 3.013(9) no
Si3 H26 . 2.888(9) no
Si3 H27 . 2.349(9) no
Si3 H28 . 2.353(9) no
Si3 H29 . 2.75(1) no
Si3 H33 . 2.356(11) no
Si3 H35 . 2.954(12) no
Si3 H36 . 2.931(11) no
Si3 H37 . 2.93(1) no
Si3 H38 . 2.95(1) no
Si3 H40 . 2.37(1) no
Si3 H41 . 2.38(1) no
Si3 H42 . 2.381(9) no
Si3 H43 . 3.11(1) no
Si4 C7 . 3.596(9) yes
Si4 C10 . 3.320(11) yes
Si4 C17 . 2.99(1) yes
Si4 C21 . 2.79(1) yes
Si4 C22 . 1.92(1) yes
Si4 C27 . 1.894(9) yes
Si4 C28 . 2.85(1) yes
Si4 C29 . 2.81(1) yes
Si4 C30 . 1.88(1) yes
Si4 H8 . 3.22(1) no
Si4 H12 . 3.38(1) no
Si4 H14 . 3.34(1) no
Si4 H25 . 3.399(9) no
Si4 H27 . 3.04(1) no
Si4 H32 . 2.80(1) no
Si4 H43 . 2.37(1) no
Si4 H45 . 2.98(1) no
Si4 H46 . 2.97(1) no
Si4 H47 . 2.93(1) no
Si4 H48 . 2.91(1) no
Si4 H50 . 2.37(1) no
Si4 H51 . 2.38(1) no
Si4 H52 . 2.38(1) no
C1 C2 . 1.433(13) yes
C1 C3 . 2.455(13) yes
C1 C4 . 2.807(13) yes
C1 C5 . 2.426(14) yes
C1 C6 . 1.415(14) yes
C1 C7 . 3.122(12) yes
C1 C9 . 3.453(13) yes
C1 C10 . 3.034(14) yes
C1 C15 . 3.542(13) yes
C1 H1 . 2.066(14) no
C1 H2 . 3.310(13) no
C1 H4 . 3.278(14) no
C1 H5 . 3.238(13) no
C1 H10 . 2.969(13) no
C1 H12 . 3.195(14) no
C1 H13 . 3.131(14) no
C1 H25 . 3.402(13) no
C1 H27 . 3.047(13) no
C1 H45 . 3.139(14) no
C2 C3 . 1.376(13) yes
C2 C4 . 2.356(14) yes
C2 C5 . 2.726(15) yes
C2 C6 . 2.420(15) yes
C2 C10 . 3.072(14) yes
C2 H1 . 0.95(2) no
C2 H2 . 2.024(12) no
C2 H3 . 3.214(14) no
C2 H7 4_555 3.184(13) no
C2 H12 . 2.890(15) no
C2 H12 2_556 3.505(15) no
C2 H13 . 3.032(14) no
C2 H39 4_545 3.570(16) no
C2 H45 . 2.866(14) no
C3 C4 . 1.344(14) yes
C3 C5 . 2.343(15) yes
C3 C6 . 2.789(14) yes
C3 H1 . 2.019(14) no
C3 H2 . 0.95(1) no
C3 H3 . 1.993(14) no
C3 H4 . 3.195(15) no
C3 H7 4_555 2.991(14) no
C3 H11 4_555 2.999(13) no
C3 H30 1_655 2.966(13) no
C3 H31 1_655 3.298(14) no
C3 H39 4_545 3.238(16) no
C3 H49 4_545 3.382(14) no
C4 C5 . 1.352(13) yes
C4 C6 . 2.415(13) yes
C4 H1 . 3.208(15) no
C4 H2 . 1.996(14) no
C4 H3 . 0.95(1) no
C4 H4 . 1.998(14) no
C4 H7 4_555 3.263(15) no
C4 H11 4_555 3.075(14) no
C4 H15 4_555 3.266(14) no
C4 H16 4_555 3.542(16) no
C4 H30 1_655 2.918(13) no
C4 H39 4_545 2.948(15) no
C5 C6 . 1.407(13) yes
C5 C13 . 3.581(16) yes
C5 C14 . 3.150(15) yes
C5 H2 . 3.199(15) no
C5 H3 . 2.000(12) no
C5 H4 . 0.95(2) no
C5 H16 4_555 3.501(16) no
C5 H18 4_555 3.570(16) no
C5 H19 . 3.025(15) no
C5 H20 . 3.525(16) no
C5 H22 . 3.223(15) no
C5 H24 . 2.903(15) no
C5 H39 4_545 2.933(13) no
C6 C11 . 3.127(14) yes
C6 C13 . 3.438(16) yes
C6 C14 . 3.011(15) yes
C6 C15 . 3.089(13) yes
C6 C16 . 3.472(13) yes
C6 H1 . 3.279(15) no
C6 H3 . 3.268(13) no
C6 H4 . 2.038(14) no
C6 H5 . 3.420(13) no
C6 H10 . 3.161(14) no
C6 H15 . 3.314(14) no
C6 H19 . 2.984(15) no
C6 H22 . 3.135(14) no
C6 H24 . 3.154(15) no
C6 H25 . 3.270(13) no
C6 H27 . 3.107(13) no
C6 H28 . 3.586(13) no
C6 H39 4_545 3.276(13) no
C7 C8 . 1.513(13) yes
C7 C9 . 1.536(12) yes
C7 C10 . 3.003(14) yes
C7 H5 . 0.95(1) no
C7 H6 . 2.033(15) no
C7 H7 . 2.040(12) no
C7 H8 . 2.037(13) no
C7 H9 . 2.052(13) no
C7 H10 . 2.057(13) no
C7 H11 . 2.066(12) no
C7 H13 . 3.129(14) no
C7 H14 . 3.122(14) no
C7 H15 . 3.006(15) no
C7 H25 . 2.877(13) no
C8 C9 . 2.507(14) yes
C8 C10 . 3.493(14) yes
C8 H5 . 2.021(15) no
C8 H6 . 0.95(2) no
C8 H7 . 0.95(1) no
C8 H8 . 0.95(1) no
C8 H9 . 2.698(14) no
C8 H10 . 3.320(14) no
C8 H11 . 2.681(14) no
C8 H14 . 3.174(15) no
C8 H32 . 3.474(14) no
C8 H51 . 3.371(15) no
C9 C10 . 3.281(14) yes
C9 H2 4_455 3.576(13) no
C9 H3 4_455 3.545(15) no
C9 H5 . 2.040(13) no
C9 H6 . 2.695(15) no
C9 H7 . 2.670(14) no
C9 H8 . 3.326(14) no
C9 H9 . 0.95(2) no
C9 H10 . 0.95(1) no
C9 H11 . 0.95(1) no
C9 H13 . 2.939(14) no
C9 H14 . 3.507(15) no
C9 H15 . 2.956(16) no
C9 H31 4_555 3.237(13) no
C9 H52 3_456 3.364(15) no
C10 C30 . 3.215(14) yes
C10 H1 . 2.555(14) no
C10 H1 2_556 3.175(14) no
C10 H6 . 3.067(14) no
C10 H9 . 2.818(14) no
C10 H10 . 3.501(14) no
C10 H12 . 0.95(1) no
C10 H12 2_556 3.14(2) no
C10 H13 . 0.95(1) no
C10 H14 . 0.95(1) no
C10 H45 . 3.547(14) no
C10 H47 3_456 3.303(14) no
C10 H50 . 2.807(14) no
C10 H51 . 3.179(15) no
C11 C12 . 1.545(15) yes
C11 C13 . 1.501(14) yes
C11 C14 . 3.054(15) yes
C11 C15 . 3.138(12) yes
C11 H3 4_455 3.292(14) no
C11 H5 . 3.020(14) no
C11 H10 . 3.282(16) no
C11 H15 . 0.95(1) no
C11 H16 . 2.073(14) no
C11 H17 . 2.063(15) no
C11 H18 . 2.062(15) no
C11 H19 . 2.028(15) no
C11 H20 . 2.014(15) no
C11 H21 . 2.036(14) no
C11 H23 . 3.195(15) no
C11 H24 . 3.184(15) no
C11 H25 . 3.284(13) no
C11 H26 . 3.274(13) no
C12 C13 . 2.511(18) yes
C12 C14 . 3.424(15) yes
C12 C15 . 3.555(14) yes
C12 H3 4_455 3.392(16) no
C12 H4 4_455 3.236(16) no
C12 H15 . 2.044(15) no
C12 H16 . 0.95(2) no
C12 H17 . 0.95(2) no
C12 H18 . 0.95(2) no
C12 H19 . 3.331(18) no
C12 H20 . 2.695(18) no
C12 H21 . 2.675(17) no
C12 H23 . 3.111(15) no
C12 H26 . 3.252(14) no
C12 H42 2_455 3.374(16) no
C13 C14 . 3.542(16) yes
C13 H4 . 3.227(16) no
C13 H10 . 3.442(19) no
C13 H15 . 1.995(15) no
C13 H16 . 2.682(18) no
C13 H17 . 2.719(18) no
C13 H18 . 3.319(18) no
C13 H19 . 0.95(2) no
C13 H20 . 0.95(2) no
C13 H21 . 0.95(2) no
C13 H24 . 3.245(16) no
C14 C15 . 2.968(13) yes
C14 C16 . 3.393(13) yes
C14 H4 . 2.685(15) no
C14 H17 . 3.000(15) no
C14 H20 . 3.125(15) no
C14 H22 . 0.95(2) no
C14 H23 . 0.95(1) no
C14 H24 . 0.95(1) no
C14 H26 . 3.087(13) no
C14 H28 . 2.893(13) no
C14 H34 3_455 3.298(16) no
C14 H35 3_455 3.340(15) no
C14 H42 2_455 3.507(14) no
C15 C16 . 1.534(12) yes
C15 C17 . 3.477(12) yes
C15 C26 . 3.388(13) yes
C15 H5 . 2.923(13) no
C15 H15 . 3.263(13) no
C15 H18 . 3.112(14) no
C15 H22 . 3.095(13) no
C15 H23 . 3.100(13) no
C15 H25 . 0.95(1) no
C15 H26 . 0.95(1) no
C15 H27 . 2.047(12) no
C15 H28 . 2.043(12) no
C15 H40 . 3.051(13) no
C16 C17 . 3.103(12) yes
C16 C23 . 3.164(13) yes
C16 C24 . 3.562(16) yes
C16 C26 . 2.965(13) yes
C16 H22 . 3.062(13) no
C16 H25 . 2.043(12) no
C16 H26 . 2.043(12) no
C16 H27 . 0.95(1) no
C16 H28 . 0.95(1) no
C16 H33 . 3.326(13) no
C16 H36 . 3.131(15) no
C16 H40 . 3.088(13) no
C16 H41 . 3.095(13) no
C16 H43 . 3.014(13) no
C17 C18 . 1.415(12) yes
C17 C19 . 2.436(13) yes
C17 C20 . 2.792(14) yes
C17 C21 . 2.417(14) yes
C17 C22 . 1.382(13) yes
C17 C23 . 3.088(13) yes
C17 C25 . 3.414(14) yes
C17 C26 . 3.080(14) yes
C17 H25 . 3.101(12) no
C17 H26 . 3.589(12) no
C17 H27 . 3.280(12) no
C17 H29 . 2.044(13) no
C17 H30 . 3.291(13) no
C17 H32 . 3.275(14) no
C17 H33 . 3.247(13) no
C17 H37 . 2.944(13) no
C17 H40 . 3.202(13) no
C17 H42 . 3.231(14) no
C17 H43 . 3.442(13) no
C17 H48 . 3.278(14) no
C18 C19 . 1.358(13) yes
C18 C20 . 2.345(15) yes
C18 C21 . 2.737(15) yes
C18 C22 . 2.401(14) yes
C18 C25 . 3.542(14) yes
C18 C26 . 3.178(14) yes
C18 H21 4_455 3.317(16) no
C18 H29 . 0.95(1) no
C18 H30 . 2.014(13) no
C18 H31 . 3.202(15) no
C18 H37 . 2.952(14) no
C18 H38 . 3.529(15) no
C18 H40 . 3.229(14) no
C18 H42 . 2.955(15) no
C18 H44 4_445 3.600(15) no
C19 C20 . 1.359(15) yes
C19 C21 . 2.393(16) yes
C19 C22 . 2.809(14) yes
C19 H2 1_455 3.069(13) no
C19 H3 1_455 3.086(13) no
C19 H11 4_455 3.477(14) no
C19 H21 4_455 3.541(16) no
C19 H29 . 1.998(15) no
C19 H30 . 0.95(1) no
C19 H31 . 2.006(14) no
C19 H32 . 3.246(16) no
C19 H33 4_445 3.478(15) no
C19 H44 4_445 3.240(14) no
C19 H49 4_445 3.050(15) no
C20 C21 . 1.394(13) yes
C20 C22 . 2.449(13) yes
C20 H2 1_455 3.032(13) no
C20 H11 4_455 2.993(13) no
C20 H29 . 3.198(15) no
C20 H30 . 2.013(15) no
C20 H31 . 0.95(1) no
C20 H32 . 2.041(15) no
C20 H44 4_445 3.089(14) no
C20 H49 4_445 3.064(15) no
C20 H51 2_456 3.412(15) no
C21 C22 . 1.431(12) yes
C21 C30 . 3.027(15) yes
C21 H8 . 2.879(14) no
C21 H30 . 3.253(16) no
C21 H31 . 2.039(13) no
C21 H32 . 0.95(1) no
C21 H44 4_445 3.322(13) no
C21 H51 . 2.861(15) no
C21 H52 . 2.954(15) no
C22 C27 . 3.117(13) yes
C22 C29 . 3.458(14) yes
C22 C30 . 3.018(14) yes
C22 H8 . 3.076(14) no
C22 H25 . 3.188(12) no
C22 H27 . 3.466(12) no
C22 H29 . 3.250(14) no
C22 H31 . 3.306(13) no
C22 H32 . 2.075(13) no
C22 H43 . 3.248(13) no
C22 H48 . 2.987(13) no
C22 H51 . 3.179(14) no
C22 H52 . 3.105(14) no
C23 C24 . 1.539(15) yes
C23 C25 . 1.533(14) yes
C23 C26 . 3.034(14) yes
C23 H27 . 3.317(13) no
C23 H28 . 3.317(13) no
C23 H30 4_545 3.492(15) no
C23 H33 . 0.95(1) no
C23 H34 . 2.064(14) no
C23 H35 . 2.062(16) no
C23 H36 . 2.057(16) no
C23 H37 . 2.053(15) no
C23 H38 . 2.044(15) no
C23 H39 . 2.068(13) no
C23 H41 . 3.197(14) no
C23 H42 . 3.151(14) no
C23 H43 . 2.966(15) no
C23 H48 . 3.259(16) no
C24 C25 . 2.512(18) yes
C24 C26 . 3.387(16) yes
C24 H23 3_445 3.331(15) no
C24 H24 3_445 3.014(16) no
C24 H28 . 3.281(17) no
C24 H29 4_545 3.373(18) no
C24 H30 4_545 3.505(19) no
C24 H33 . 2.057(16) no
C24 H34 . 0.95(2) no
C24 H35 . 0.95(2) no
C24 H36 . 0.95(2) no
C24 H37 . 3.331(17) no
C24 H38 . 2.681(18) no
C24 H39 . 2.694(18) no
C24 H41 . 3.094(17) no
C24 H42 . 3.599(16) no
C25 C26 . 3.461(14) yes
C25 H29 . 3.255(14) no
C25 H33 . 2.039(15) no
C25 H34 . 2.679(17) no
C25 H35 . 2.703(18) no
C25 H36 . 3.329(18) no
C25 H37 . 0.95(1) no
C25 H38 . 0.95(2) no
C25 H39 . 0.95(1) no
C25 H42 . 3.131(15) no
C25 H48 . 3.515(18) no
C26 H17 2_455 3.454(16) no
C26 H18 2_455 3.519(16) no
C26 H23 2_455 3.219(14) no
C26 H26 . 2.880(13) no
C26 H26 2_455 3.574(13) no
C26 H28 . 3.065(13) no
C26 H29 . 2.637(14) no
C26 H35 . 2.943(16) no
C26 H38 . 3.021(14) no
C26 H40 . 0.95(1) no
C26 H40 2_455 3.405(19) no
C26 H41 . 0.95(1) no
C26 H42 . 0.95(1) no
C27 C28 . 1.534(13) yes
C27 C29 . 1.520(13) yes
C27 C30 . 2.990(14) yes
C27 H27 . 2.966(13) no
C27 H33 . 2.931(14) no
C27 H43 . 0.95(1) no
C27 H44 . 2.058(13) no
C27 H45 . 2.059(14) no
C27 H46 . 2.052(14) no
C27 H47 . 2.034(14) no
C27 H48 . 2.042(14) no
C27 H49 . 2.053(12) no
C27 H50 . 3.109(14) no
C27 H52 . 3.119(14) no
C28 C29 . 2.488(15) yes
C28 C30 . 3.466(15) yes
C28 H1 . 3.356(14) no
C28 H12 . 3.363(15) no
C28 H13 2_556 3.537(15) no
C28 H43 . 2.047(14) no
C28 H44 . 0.95(1) no
C28 H45 . 0.95(1) no
C28 H46 . 0.95(2) no
C28 H47 . 2.666(15) no
C28 H48 . 3.311(15) no
C28 H49 . 2.655(15) no
C28 H50 . 3.137(15) no
C29 C30 . 3.274(15) yes
C29 H2 4_445 3.478(14) no
C29 H6 3_446 3.534(18) no
C29 H14 3_446 3.168(14) no
C29 H30 4_545 3.549(15) no
C29 H33 . 2.901(16) no
C29 H43 . 2.029(14) no
C29 H44 . 2.646(15) no
C29 H45 . 3.311(15) no
C29 H46 . 2.676(15) no
C29 H47 . 0.95(2) no
C29 H48 . 0.95(2) no
C29 H49 . 0.95(1) no
C29 H50 . 3.489(15) no
C29 H52 . 2.939(15) no
C30 H8 . 3.561(15) no
C30 H9 3_446 3.353(14) no
C30 H12 . 3.192(15) no
C30 H14 . 2.790(14) no
C30 H31 2_456 3.092(15) no
C30 H32 . 2.482(15) no
C30 H46 . 3.032(14) no
C30 H47 . 2.802(14) no
C30 H48 . 3.507(15) no
C30 H50 . 0.95(1) no
C30 H51 . 0.95(1) no
C30 H52 . 0.95(1) no

loop_
_geom_torsion_atom_site_label_1
_geom_torsion_atom_site_label_2
_geom_torsion_atom_site_label_3
_geom_torsion_atom_site_label_4
_geom_torsion
_geom_torsion_publ_flag
C1 Si1 Si4 C22 -107.6(6) yes
C1 Si1 Si4 C27 25.0(7) yes
C1 Si1 Si4 C30 137.1(6) yes
C7 Si1 Si4 C22 25.6(7) yes
C7 Si1 Si4 C27 158.2(6) yes
C7 Si1 Si4 C30 -89.7(6) yes
C10 Si1 Si4 C22 136.9(5) yes
C10 Si1 Si4 C27 -90.5(6) yes
C10 Si1 Si4 C30 21.7(6) yes
Si4 Si1 C1 C2 -92.4(7) yes
Si4 Si1 C1 C6 97.9(9) yes
C7 Si1 C1 C2 132.9(8) yes
C10 Si1 C1 C2 20.5(1) yes
C10 Si1 C1 C6 -149.2(9) yes
Si4 Si1 C7 C8 41.0(8) yes
Si4 Si1 C7 C9 164.5(6) yes
C1 Si1 C7 C8 178.7(7) yes
C1 Si1 C7 C9 -57.8(9) yes
C10 Si1 C7 C8 -68.1(9) yes
C10 Si1 C7 C9 55.4(9) yes
C11 Si2 C6 C5 -85.4(1) yes
C14 Si2 C6 C1 -144.5(9) yes
C15 Si2 C6 C5 146.8(8) yes
C6 Si2 C11 C12 174.2(8) yes
C15 Si2 C11 C13 175.9(8) yes
C6 Si2 C15 C16 -54.4(9) yes
C11 Si2 C15 C16 179.0(7) yes
C14 Si2 C15 C16 61.2(9) yes
C17 Si3 C16 C15 -54.9(9) yes
C23 Si3 C16 C15 179.6(7) yes
C26 Si3 C16 C15 62.3(9) yes
C16 Si3 C17 C18 142.9(8) yes
C23 Si3 C17 C18 -88.5(9) yes
C26 Si3 C17 C18 28.5(1) yes
C26 Si3 C17 C22 -152.2(9) yes
C16 Si3 C23 C25 -179.7(8) yes
C17 Si3 C23 C24 176.1(8) yes
Si1 Si4 C22 C17 88.7(9) yes
Si1 Si4 C22 C21 -96.0(7) yes
C27 Si4 C22 C21 129.6(8) yes
C30 Si4 C22 C17 -157.8(9) yes
C30 Si4 C22 C21 17.5(1) yes
Si1 Si4 C27 C28 43.4(8) yes
Si1 Si4 C27 C29 165.1(6) yes
C22 Si4 C27 C28 -179.6(7) yes
C22 Si4 C27 C29 -57.9(9) yes
C30 Si4 C27 C28 -67.1(9) yes
C30 Si4 C27 C29 54.6(9) yes
Si1 C1 C2 C3 -169.5(8) yes
C6 C1 C2 C3 1.7(2) yes
Si1 C1 C6 C5 165.4(6) yes
C2 C1 C6 Si2 172.2(7) yes
C1 C2 C3 C4 2.4(2) yes
C2 C3 C4 C5 -4.1(2) yes
C3 C4 C5 C6 1.8(2) yes
C4 C5 C6 Si2 -174.2(8) yes
C4 C5 C6 C1 2.4(2) yes
Si2 C15 C16 Si3 -172.4(4) yes
Si3 C17 C18 C19 -179.0(8) yes
C22 C17 C18 C19 1.7(2) yes
Si3 C17 C22 C21 177.9(6) yes
C18 C17 C22 Si4 172.2(8) yes
C17 C18 C19 C20 0.5(2) yes
C18 C19 C20 C21 -1.3(2) yes
C19 C20 C21 C22 0.0(2) yes
C20 C21 C22 Si4 -173.7(8) yes

loop_
_cod_related_entry_id
_cod_related_entry_database
_cod_related_entry_code
1 ChemSpider 30659833
